data_4000786
loop_
_publ_author_name
'Hadermann, Joke'
'Abakumov, Artem M.'
'Turner, Stuart'
'Hafideddine, Zainab'
'Khasanova, Nellie R.'
'Antipov, Evgeny V.'
'Van Tendeloo, Gustaaf'

_publ_section_title
;
 Solving the Structure of Li Ion Battery Materials with Precession
 Electron Diffraction: Application to Li2CoPO4F
;
_journal_issue 15
_journal_name_full 'Chemistry of Materials'
_journal_page_first 3540
_journal_paper_doi 10.1021/cm201257b
_journal_volume 23
_journal_year 2011
_chemical_formula_sum 'Co F0 Li2 O5 P'
_chemical_formula_weight 183.8
_chemical_name_systematic ' ?'
_space_group_IT_number 62
_symmetry_cell_setting orthorhombic
_symmetry_Int_Tables_number 62
_symmetry_space_group_name_Hall '-P 2ac 2n'
_symmetry_space_group_name_H-M 'P n m a'
_cell_angle_alpha 90
_cell_angle_beta 90
_cell_angle_gamma 90
_cell_formula_units_Z 8
_cell_length_a 10.452
_cell_length_b 6.391
_cell_length_c 10.874
_cell_measurement_temperature 293
_cell_volume 726.369
_diffrn_ambient_temperature 293
_diffrn_radiation_source 'P n m a - %short symbol'
_diffrn_radiation_type 726.3693
_diffrn_radiation_wavelength 0.025
_exptl_absorpt_coefficient_mu 0
_exptl_crystal_density_diffrn 3.3601
_exptl_crystal_F_000 712
_refine_ls_extinction_method none
_refine_ls_goodness_of_fit_gt 9.11
_refine_ls_goodness_of_fit_ref 8.82
_refine_ls_number_constraints 0
_refine_ls_number_parameters 28
_refine_ls_number_reflns 346
_refine_ls_number_restraints 0
_refine_ls_R_factor_all 0.2440
_refine_ls_R_factor_gt 0.2421
_refine_ls_shift/su_max 0.0259
_refine_ls_shift/su_mean 0.0045
_refine_ls_structure_factor_coef F
_refine_ls_weighting_details w=1/(\s^2^(F)+0.0001F^2^)
_refine_ls_weighting_scheme sigma
_refine_ls_wR_factor_gt 0.2371
_refine_ls_wR_factor_ref 0.2371
_reflns_number_gt 326
_reflns_number_total 346
_reflns_threshold_expression I>0\s(I)
_cod_data_source_file cm201257b_si_002.cif
_cod_data_source_block I
_cod_original_cell_volume 726.3693
_cod_original_sg_symbol_Hall '-P -2xabc;-2yb;-2zac'
_cod_original_formula_sum 'Co1 F0 Li2 O5 P1'
_cod_database_code 4000786

loop_
_symmetry_equiv_pos_site_id
_symmetry_equiv_pos_as_xyz
1 x,y,z
2 -x+1/2,-y,z+1/2
3 -x,y+1/2,-z
4 x+1/2,-y+1/2,-z+1/2
5 -x,-y,-z
6 x+1/2,y,-z+1/2
7 x,-y+1/2,z
8 -x+1/2,y+1/2,z+1/2

loop_
_atom_site_label
_atom_site_type_symbol
_atom_site_fract_x
_atom_site_fract_y
_atom_site_fract_z
_atom_site_adp_type
_atom_site_U_iso_or_equiv
_atom_site_symmetry_multiplicity
_atom_site_occupancy
_atom_site_calc_flag
Co1 Co 0 0 0 Uiso 0 4 1 d
Co2 Co 0 0 0.5 Uiso 0 4 1 d
F1 F 0.047(6) 0.75 0.877(4) Uiso 0 4 1 d
F2 F 0.872(5) 0.75 0.545(3) Uiso 0 4 1 d
Li1 Li 0.724(13) 0.963(11) 0.665(5) Uiso 0 8 1 d
Li2 Li 0.936(14) 0.75 0.729(9) Uiso 0 4 1 d
Li3 Li 0.244(19) 0.25 0.581(7) Uiso 0 4 1 d
Pra P 0.739(3) 0.75 0.9278(12) Uiso 0 4 1 d
O1ra O 0.800(3) 0.945 0.9833(12) Uiso 0 8 1 d
O3ra O 0.596(3) 0.75 0.9562(12) Uiso 0 4 1 d
O4ra O 0.759(3) 0.75 0.7885(12) Uiso 0 4 1 d
Pr2a P 0.008(3) 0.25 0.7470(13) Uiso 0 4 1 d
O21ra O -0.041(3) 0.445 0.6808(13) Uiso 0 8 1 d
O23ra O 0.154(3) 0.25 0.7466(12) Uiso 0 4 1 d
O24ra O -0.041(3) 0.25 0.8798(13) Uiso 0 4 1 d
